data_7704171
loop_
_publ_author_name
'Buchner, Magnus R.'
'M\"uller, Matthias'
'Spang, Nils'

_publ_section_title
;
 Probing the electronic boundaries between trigonal and tetrahedral
 coordination at beryllium.
;
_journal_issue 23
_journal_name_full 'Dalton transactions (Cambridge, England : 2003)'
_journal_page_first 7708
_journal_page_last 7712
_journal_paper_doi 10.1039/d0dt01442g
_journal_volume 49
_journal_year 2020
_chemical_formula_sum 'C6 H15 Be I2 N'
_chemical_formula_weight 364.00
_space_group_crystal_system monoclinic
_space_group_IT_number 14
_space_group_name_Hall '-P 2yn'
_space_group_name_H-M_alt 'P 1 21/n 1'
_atom_sites_solution_hydrogens geom
_audit_creation_method SHELXL-2018/3
_audit_update_record
;
2020-04-01 deposited with the CCDC.	2020-04-23 downloaded from the CCDC.
;
_cell_angle_alpha 90
_cell_angle_beta 98.3330(10)
_cell_angle_gamma 90
_cell_formula_units_Z 4
_cell_length_a 7.55750(10)
_cell_length_b 11.6638(2)
_cell_length_c 13.2585(2)
_cell_measurement_reflns_used 47007
_cell_measurement_temperature 100(2)
_cell_measurement_theta_max 159.21
_cell_measurement_theta_min 7.58
_cell_volume 1156.39(3)
_computing_structure_refinement 'SHELXL-2018/3 (Sheldrick, 2018)'
_computing_structure_solution 'SHELXT 2018/2 (Sheldrick, 2018)'
_diffrn_ambient_temperature 100(2)
_diffrn_detector_area_resol_mean 5.81
_diffrn_measured_fraction_theta_full 1.000
_diffrn_measured_fraction_theta_max 0.992
_diffrn_measurement_device_type 'STOE STADIVARI'
_diffrn_measurement_method 'rotation method, \w scans'
_diffrn_radiation_type CuK\a
_diffrn_radiation_wavelength 1.54178
_diffrn_reflns_av_R_equivalents 0.0564
_diffrn_reflns_av_unetI/netI 0.0168
_diffrn_reflns_Laue_measured_fraction_full 1.000
_diffrn_reflns_Laue_measured_fraction_max 0.992
_diffrn_reflns_limit_h_max 9
_diffrn_reflns_limit_h_min -9
_diffrn_reflns_limit_k_max 9
_diffrn_reflns_limit_k_min -14
_diffrn_reflns_limit_l_max 16
_diffrn_reflns_limit_l_min -16
_diffrn_reflns_number 32549
_diffrn_reflns_point_group_measured_fraction_full 1.000
_diffrn_reflns_point_group_measured_fraction_max 0.992
_diffrn_reflns_theta_full 67.679
_diffrn_reflns_theta_max 79.606
_diffrn_reflns_theta_min 5.074
_diffrn_source 'GeniX 3D HF Cu'
_exptl_absorpt_coefficient_mu 42.248
_exptl_absorpt_correction_T_max 0.0003
_exptl_absorpt_correction_T_min 0.0000
_exptl_absorpt_correction_type multi-scan
_exptl_absorpt_process_details
;
STOE LANA, absorption correction by scaling of reflection intensities.
J. Koziskova, F. Hahn, J. Richter, J. Kozisek, "Comparison of different
absorption corrections on the model structure of tetrakis(\m~2~-acetato)-
diaqua-di-copper(II)", Acta Chimica Slovaca, vol. 9, no. 2, 2016, pp. 136 - 140.
Afterwards a spherical absorption correction was performed within STOE LANA.
;
_exptl_crystal_colour colorless
_exptl_crystal_density_diffrn 2.091
_exptl_crystal_description block
_exptl_crystal_F_000 672
_exptl_crystal_size_max 0.102
_exptl_crystal_size_mid 0.031
_exptl_crystal_size_min 0.025
_refine_diff_density_max 1.018
_refine_diff_density_min -1.767
_refine_diff_density_rms 0.237
_refine_ls_extinction_method none
_refine_ls_goodness_of_fit_ref 1.055
_refine_ls_hydrogen_treatment constr
_refine_ls_matrix_type full
_refine_ls_number_parameters 94
_refine_ls_number_reflns 2504
_refine_ls_number_restraints 0
_refine_ls_restrained_S_all 1.055
_refine_ls_R_factor_all 0.0369
_refine_ls_R_factor_gt 0.0359
_refine_ls_shift/su_max 0.001
_refine_ls_shift/su_mean 0.000
_refine_ls_structure_factor_coef Fsqd
_refine_ls_weighting_details 'w=1/[\s^2^(Fo^2^)+(0.0686P)^2^+2.5271P] where P=(Fo^2^+2Fc^2^)/3'
_refine_ls_weighting_scheme calc
_refine_ls_wR_factor_gt 0.0977
_refine_ls_wR_factor_ref 0.0987
_reflns_Friedel_coverage 0.000
_reflns_number_gt 2406
_reflns_number_total 2504
_reflns_threshold_expression 'I > 2\s(I)'
_cod_data_source_file d0dt01442g2.cif
_cod_data_source_block 2
_cod_depositor_comments 'Adding full bibliography for 7704167--7704172.cif.'
_cod_original_sg_symbol_H-M 'P 21/n'
_cod_database_code 7704171
_shelx_shelxl_version_number 2018/3
_shelx_space_group_comment
;
The symmetry employed for this shelxl refinement is uniquely defined
by the following loop, which should always be used as a source of
symmetry information in preference to the above space-group names.
They are only intended as comments.
;

loop_
_space_group_symop_operation_xyz
'x, y, z'
'-x+1/2, y+1/2, -z+1/2'
'-x, -y, -z'
'x-1/2, -y-1/2, z-1/2'

loop_
_atom_site_label
_atom_site_type_symbol
_atom_site_fract_x
_atom_site_fract_y
_atom_site_fract_z
_atom_site_U_iso_or_equiv
_atom_site_adp_type
_atom_site_occupancy
_atom_site_site_symmetry_order
_atom_site_calc_flag
_atom_site_refinement_flags_posn
_atom_site_refinement_flags_adp
_atom_site_refinement_flags_occupancy
_atom_site_disorder_assembly
_atom_site_disorder_group
I1 I 0.27384(3) 0.90891(2) 0.58147(2) 0.02487(12) Uani 1 1 d . . . . .
I2 I 0.36634(4) 0.58146(2) 0.64138(3) 0.03813(13) Uani 1 1 d . . . . .
N1 N 0.6592(4) 0.8079(3) 0.7237(2) 0.0199(6) Uani 1 1 d . . . . .
C1 C 0.6263(5) 0.8947(4) 0.8029(3) 0.0239(8) Uani 1 1 d . . . . .
H1A H 0.565497 0.962207 0.768411 0.029 Uiso 1 1 calc R U . . .
H1AB H 0.742798 0.920625 0.839755 0.029 Uiso 1 1 calc R U . . .
C2 C 0.5132(6) 0.8482(4) 0.8797(3) 0.0301(9) Uani 1 1 d . . . . .
H2A H 0.481727 0.910898 0.923002 0.045 Uiso 1 1 calc R U . . .
H2B H 0.581209 0.789851 0.922204 0.045 Uiso 1 1 calc R U . . .
H2C H 0.403774 0.813844 0.843444 0.045 Uiso 1 1 calc R U . . .
C3 C 0.7640(5) 0.7066(4) 0.7720(3) 0.0238(7) Uani 1 1 d . . . . .
H3A H 0.774230 0.649017 0.718282 0.029 Uiso 1 1 calc R U . . .
H3AB H 0.695205 0.671061 0.821922 0.029 Uiso 1 1 calc R U . . .
C4 C 0.9507(6) 0.7339(4) 0.8258(3) 0.0324(9) Uani 1 1 d . . . . .
H4A H 1.009789 0.662959 0.851973 0.049 Uiso 1 1 calc R U . . .
H4B H 0.942394 0.786535 0.882544 0.049 Uiso 1 1 calc R U . . .
H4C H 1.020312 0.769951 0.777513 0.049 Uiso 1 1 calc R U . . .
C5 C 0.7603(5) 0.8666(4) 0.6481(3) 0.0237(7) Uani 1 1 d . . . . .
H5A H 0.875533 0.895380 0.684220 0.028 Uiso 1 1 calc R U . . .
H5AB H 0.690318 0.933358 0.618522 0.028 Uiso 1 1 calc R U . . .
C6 C 0.7962(6) 0.7874(4) 0.5629(3) 0.0297(9) Uani 1 1 d . . . . .
H6A H 0.839011 0.832332 0.508831 0.045 Uiso 1 1 calc R U . . .
H6B H 0.685595 0.747566 0.535166 0.045 Uiso 1 1 calc R U . . .
H6C H 0.887270 0.730983 0.589492 0.045 Uiso 1 1 calc R U . . .
Be1 Be 0.4555(7) 0.7673(5) 0.6581(4) 0.0239(10) Uani 1 1 d . . . . .

loop_
_atom_site_aniso_label
_atom_site_aniso_U_11
_atom_site_aniso_U_22
_atom_site_aniso_U_33
_atom_site_aniso_U_23
_atom_site_aniso_U_13
_atom_site_aniso_U_12
I1 0.01742(17) 0.03394(18) 0.02122(17) 0.00342(8) -0.00406(11) 0.00107(8)
I2 0.0282(2) 0.03156(19) 0.0493(2) 0.00567(11) -0.01237(14) -0.00758(10)
N1 0.0160(13) 0.0280(16) 0.0147(14) 0.0032(12) -0.0009(11) 0.0003(12)
C1 0.0192(17) 0.0322(19) 0.0190(18) -0.0024(14) -0.0015(14) 0.0014(15)
C2 0.0266(19) 0.044(2) 0.0193(17) 0.0003(16) 0.0029(15) 0.0084(18)
C3 0.0208(17) 0.0290(19) 0.0195(18) 0.0005(14) -0.0041(14) 0.0008(15)
C4 0.026(2) 0.040(2) 0.028(2) 0.0026(17) -0.0078(17) 0.0043(17)
C5 0.0167(16) 0.036(2) 0.0182(17) 0.0060(15) -0.0002(13) -0.0036(15)
C6 0.0206(17) 0.051(3) 0.0179(17) 0.0008(17) 0.0039(14) 0.0000(17)
Be1 0.019(2) 0.037(3) 0.015(2) 0.0031(18) 0.0000(17) -0.0005(19)

loop_
_atom_type_symbol
_atom_type_description
_atom_type_scat_dispersion_real
_atom_type_scat_dispersion_imag
_atom_type_scat_source
C C 0.0181 0.0091 'International Tables Vol C Tables 4.2.6.8 and 6.1.1.4'
H H 0.0000 0.0000 'International Tables Vol C Tables 4.2.6.8 and 6.1.1.4'
Be Be 0.0038 0.0014 'International Tables Vol C Tables 4.2.6.8 and 6.1.1.4'
N N 0.0311 0.0180 'International Tables Vol C Tables 4.2.6.8 and 6.1.1.4'
I I -0.3257 6.8362 'International Tables Vol C Tables 4.2.6.8 and 6.1.1.4'

loop_
_geom_angle_atom_site_label_1
_geom_angle_atom_site_label_2
_geom_angle_atom_site_label_3
_geom_angle
_geom_angle_site_symmetry_1
_geom_angle_site_symmetry_3
_geom_angle_publ_flag
C1 N1 C5 108.0(3) . . ?
C1 N1 C3 111.1(3) . . ?
C5 N1 C3 110.5(3) . . ?
C1 N1 Be1 108.2(3) . . ?
C5 N1 Be1 106.9(3) . . ?
C3 N1 Be1 112.0(3) . . ?
N1 C1 C2 113.1(3) . . ?
N1 C3 C4 115.4(3) . . ?
N1 C5 C6 112.5(3) . . ?
N1 Be1 I2 122.9(3) . . ?
N1 Be1 I1 117.4(3) . . ?
I2 Be1 I1 119.7(2) . . ?

loop_
_geom_bond_atom_site_label_1
_geom_bond_atom_site_label_2
_geom_bond_distance
_geom_bond_site_symmetry_2
_geom_bond_publ_flag
I1 Be1 2.289(6) . ?
I2 Be1 2.272(6) . ?
N1 C1 1.505(5) . ?
N1 C5 1.509(5) . ?
N1 C3 1.513(5) . ?
N1 Be1 1.721(6) . ?
C1 C2 1.521(6) . ?
C3 C4 1.519(6) . ?
C5 C6 1.514(6) . ?

loop_
_geom_hbond_atom_site_label_D
_geom_hbond_atom_site_label_H
_geom_hbond_atom_site_label_A
_geom_hbond_distance_DH
_geom_hbond_distance_HA
_geom_hbond_distance_DA
_geom_hbond_angle_DHA
_geom_hbond_site_symmetry_A
_geom_hbond_publ_flag
C1 H1A I1 0.99 3.13 3.671(4) 115.8 . yes
C2 H2A I2 0.98 3.31 3.934(4) 123.3 2_556 yes
C2 H2B I1 0.98 3.33 4.301(4) 173.5 4_676 yes
C5 H5AB I1 0.99 3.13 3.687(4) 117.2 . yes
C5 H5AB I1 0.99 3.27 3.995(4) 131.4 3_676 yes
C6 H6A I1 0.98 3.31 4.025(5) 131.1 3_676 yes
